data_2242501
loop_
_publ_author_name
'Oishi, Takeshi'
'Ishii, Koki'
'Ishibashi, Mizuki'
'Sato, Takaaki'
'Chida, Noritaka'

_publ_section_title
;
 Crystal structure of
 (--)-(<i>R</i>,<i>E</i>)-3-(1,3-benzodioxol-5-yl)-5-[(4<i>S</i>,5<i>R</i>)-5-hydroxymethyl-2,2-dimethyl-1,3-dioxolan-4-yl]-<i>N</i>,<i>N</i>-dimethylpent-4-enamide
;
_journal_coeditor_code IS5496
_journal_issue 6
_journal_name_full 'Acta Crystallographica Section E'
_journal_page_first 825
_journal_page_last 828
_journal_paper_doi 10.1107/S2056989018007132
_journal_volume 74
_journal_year 2018
_chemical_formula_iupac 'C20 H27 N O6'
_chemical_formula_moiety 'C20 H27 N O6'
_chemical_formula_sum 'C20 H27 N O6'
_chemical_formula_weight 377.42
_chemical_melting_point_gt 409
_chemical_melting_point_lt 410
_chemical_name_systematic
(--)-(<i>R</i>,<i>E</i>)-3-(1,3-Benzodioxol-5-yl)-5-{(4<i>S</i>,5<i>R</i>)-5-hydroxymethyl-2,2-dimethyl-1,3-dioxolan-4-yl}-<i>N</i>,<i>N</i>-dimethylpent-4-enamide
_space_group_crystal_system monoclinic
_space_group_IT_number 4
_space_group_name_Hall 'P 2yb'
_space_group_name_H-M_alt 'P 1 21 1'
_symmetry_space_group_name_Hall 'P 2yb'
_symmetry_space_group_name_H-M 'P 1 21 1'
_atom_sites_solution_hydrogens geom
_atom_sites_solution_primary direct
_atom_sites_solution_secondary difmap
_cell_angle_alpha 90
_cell_angle_beta 91.475(2)
_cell_angle_gamma 90
_cell_formula_units_Z 2
_cell_length_a 9.2538(6)
_cell_length_b 6.0642(4)
_cell_length_c 17.1441(10)
_cell_measurement_reflns_used 3257
_cell_measurement_temperature 90
_cell_measurement_theta_max 24.8961
_cell_measurement_theta_min 2.4749
_cell_volume 961.75(11)
_computing_cell_refinement
;
<i>SAINT</i> (Bruker, 2016)
;
_computing_data_collection
;
<i>APEX3</i> (Bruker, 2016)
;
_computing_data_reduction
;
<i>SAINT</i> (Bruker, 2016)
;
_computing_molecular_graphics
;
<i>Mercury</i> (Macrae <i>et al.</i>, 2008)
;
_computing_publication_material
;
<i>publCIF</i> (Westrip, 2010) and <i>PLATON</i> (Spek, 2009)
;
_computing_structure_refinement
;
<i>SHELXL2014</i> (Sheldrick, 2015<i>b</i>)
;
_computing_structure_solution
;
<i>SHELXT2014</i> (Sheldrick, 2015<i>a</i>)
;
_diffrn_ambient_temperature 90
_diffrn_detector_area_resol_mean 7.4074
_diffrn_measured_fraction_theta_full 0.988
_diffrn_measured_fraction_theta_max 0.988
_diffrn_measurement_device_type 'Bruker D8 Venture'
_diffrn_measurement_method '\f and \w scans'
_diffrn_radiation_monochromator 'multilayered confocal mirror'
_diffrn_radiation_type MoK\a
_diffrn_radiation_wavelength 0.71073
_diffrn_reflns_av_R_equivalents 0.0463
_diffrn_reflns_limit_h_max 11
_diffrn_reflns_limit_h_min -11
_diffrn_reflns_limit_k_max 7
_diffrn_reflns_limit_k_min -6
_diffrn_reflns_limit_l_max 20
_diffrn_reflns_limit_l_min -20
_diffrn_reflns_number 8906
_diffrn_reflns_theta_full 25.06
_diffrn_reflns_theta_max 25.06
_diffrn_reflns_theta_min 2.38
_diffrn_standards_number 0
_exptl_absorpt_coefficient_mu 0.096
_exptl_absorpt_correction_T_max 0.99
_exptl_absorpt_correction_T_min 0.97
_exptl_absorpt_correction_type multi-scan
_exptl_absorpt_process_details
;
(<i>SADABS</i>; Bruker, 2016)
;
_exptl_crystal_colour colorless
_exptl_crystal_density_diffrn 1.303
_exptl_crystal_density_method 'not measured'
_exptl_crystal_description prism
_exptl_crystal_F_000 404
_exptl_crystal_size_max 0.270
_exptl_crystal_size_mid 0.160
_exptl_crystal_size_min 0.100
_refine_diff_density_max 0.246
_refine_diff_density_min -0.249
_refine_ls_extinction_method none
_refine_ls_goodness_of_fit_ref 1.066
_refine_ls_hydrogen_treatment constr
_refine_ls_matrix_type full
_refine_ls_number_parameters 250
_refine_ls_number_reflns 2900
_refine_ls_number_restraints 1
_refine_ls_restrained_S_all 1.066
_refine_ls_R_factor_all 0.0655
_refine_ls_R_factor_gt 0.0458
_refine_ls_shift/su_max 0.000
_refine_ls_shift/su_mean 0.000
_refine_ls_structure_factor_coef Fsqd
_refine_ls_weighting_details 'w=1/[\s^2^(Fo^2^)+1.1579P] where P=(Fo^2^+2Fc^2^)/3'
_refine_ls_weighting_scheme calc
_refine_ls_wR_factor_gt 0.0786
_refine_ls_wR_factor_ref 0.0989
_reflns_number_gt 2454
_reflns_number_total 2900
_reflns_threshold_expression 'I > 2\s(I)'
_cod_data_source_file is5496sup1.cif
_cod_data_source_block I
_cod_database_code 2242501

loop_
_space_group_symop_operation_xyz
'x, y, z'
'-x, y+1/2, -z'

loop_
_atom_site_type_symbol
_atom_site_label
_atom_site_fract_x
_atom_site_fract_y
_atom_site_fract_z
_atom_site_U_iso_or_equiv
_atom_site_adp_type
_atom_site_calc_flag
_atom_site_occupancy
_atom_site_disorder_assembly
_atom_site_disorder_group
C C1 0.7840(5) 0.4010(8) 0.3009(2) 0.0229(11) Uani d 1.0 . .
O O2 0.7683(3) 0.1982(5) 0.30040(17) 0.0241(8) Uani d 1.0 . .
N N3 0.9032(4) 0.4967(7) 0.2740(2) 0.0264(10) Uani d 1.0 . .
C C4 1.0102(5) 0.3627(10) 0.2343(3) 0.0399(14) Uani d 1.0 . .
H H4A 1.1059 0.3872 0.2585 0.06 Uiso calc 0.54(8) A 1
H H4B 1.0119 0.4047 0.1791 0.06 Uiso calc 0.54(8) A 1
H H4C 0.9845 0.2065 0.2386 0.06 Uiso calc 0.54(8) A 1
H H4D 1.0776 0.4595 0.2074 0.06 Uiso calc 0.46(8) A 2
H H4E 0.961 0.2664 0.1961 0.06 Uiso calc 0.46(8) A 2
H H4F 1.0637 0.2726 0.2726 0.06 Uiso calc 0.46(8) A 2
C C5 0.9320(5) 0.7318(9) 0.2772(3) 0.0392(14) Uani d 1.0 . .
H H5A 0.9038 0.7994 0.2272 0.059 Uiso calc 1.0 . .
H H5B 1.0353 0.7564 0.2877 0.059 Uiso calc 1.0 . .
H H5C 0.8762 0.7985 0.3189 0.059 Uiso calc 1.0 . .
C C6 0.6671(5) 0.5503(8) 0.3324(3) 0.0231(11) Uani d 1.0 . .
H H6A 0.6536 0.678 0.297 0.028 Uiso calc 1.0 . .
H H6B 0.6991 0.6073 0.3841 0.028 Uiso calc 1.0 . .
C C7 0.5221(5) 0.4312(8) 0.3404(2) 0.0203(11) Uani d 1.0 . .
H H7 0.5401 0.2945 0.3718 0.024 Uiso calc 1.0 . .
C C8 0.4522(4) 0.3634(8) 0.2637(2) 0.0196(10) Uani d 1.0 . .
H H8 0.3636 0.285 0.2667 0.024 Uiso calc 1.0 . .
C C9 0.4993(5) 0.3999(8) 0.1930(2) 0.0196(10) Uani d 1.0 . .
H H9 0.5862 0.4819 0.1887 0.024 Uiso calc 1.0 . .
C C10 0.4268(5) 0.3224(8) 0.1190(2) 0.0226(11) Uani d 1.0 . .
H H10 0.411 0.4503 0.0829 0.027 Uiso calc 1.0 . .
O O11 0.2905(3) 0.2221(6) 0.13541(17) 0.0267(8) Uani d 1.0 . .
C C12 0.2523(5) 0.0853(9) 0.0707(3) 0.0293(12) Uani d 1.0 . .
O O13 0.3853(3) 0.0390(6) 0.03211(17) 0.0307(8) Uani d 1.0 . .
C C14 0.5029(5) 0.1354(8) 0.0758(3) 0.0226(11) Uani d 1.0 . .
H H14 0.5745 0.1988 0.0393 0.027 Uiso calc 1.0 . .
C C15 0.5753(5) -0.0380(8) 0.1267(3) 0.0285(12) Uani d 1.0 . .
H H15A 0.5174 -0.0624 0.1737 0.034 Uiso calc 1.0 . .
H H15B 0.5794 -0.1789 0.0977 0.034 Uiso calc 1.0 . .
O O16 0.7180(4) 0.0271(7) 0.14982(19) 0.0412(10) Uani d 1.0 . .
H H16 0.7171 0.0809 0.195 0.062 Uiso calc 1.0 . .
C C17 0.1518(5) 0.2026(10) 0.0138(3) 0.0397(14) Uani d 1.0 . .
H H17A 0.0589 0.2292 0.0383 0.06 Uiso calc 1.0 . .
H H17B 0.1365 0.1109 -0.0327 0.06 Uiso calc 1.0 . .
H H17C 0.1946 0.3437 -0.0011 0.06 Uiso calc 1.0 . .
C C18 0.1877(6) -0.1273(10) 0.1010(3) 0.0411(14) Uani d 1.0 . .
H H18A 0.2555 -0.1955 0.1387 0.062 Uiso calc 1.0 . .
H H18B 0.1695 -0.2286 0.0573 0.062 Uiso calc 1.0 . .
H H18C 0.0966 -0.0949 0.1265 0.062 Uiso calc 1.0 . .
C C19 0.3611(5) 0.7677(8) 0.3512(3) 0.0244(11) Uani d 1.0 . .
H H19 0.3863 0.8103 0.3 0.029 Uiso calc 1.0 . .
C C20 0.4189(4) 0.5773(8) 0.3858(2) 0.0193(10) Uani d 1.0 . .
C C21 0.3817(4) 0.5197(8) 0.4614(2) 0.0217(11) Uani d 1.0 . .
H H21 0.4223 0.3907 0.4845 0.026 Uiso calc 1.0 . .
C C22 0.2856(5) 0.6487(8) 0.5039(3) 0.0262(12) Uani d 1.0 . .
H H22 0.2598 0.6091 0.5554 0.031 Uiso calc 1.0 . .
C C23 0.2304(4) 0.8334(9) 0.4685(2) 0.0223(11) Uani d 1.0 . .
C C24 0.2668(5) 0.8908(8) 0.3937(3) 0.0248(11) Uani d 1.0 . .
O O25 0.1991(3) 1.0850(6) 0.37196(19) 0.0325(9) Uani d 1.0 . .
C C26 0.0979(5) 1.1294(9) 0.4323(3) 0.0329(13) Uani d 1.0 . .
H H26A -0.0019 1.0976 0.4134 0.039 Uiso calc 1.0 . .
H H26B 0.1034 1.2863 0.4481 0.039 Uiso calc 1.0 . .
O O27 0.1358(4) 0.9890(6) 0.49743(18) 0.0340(9) Uani d 1.0 . .

loop_
_atom_site_aniso_label
_atom_site_aniso_U_11
_atom_site_aniso_U_22
_atom_site_aniso_U_33
_atom_site_aniso_U_12
_atom_site_aniso_U_13
_atom_site_aniso_U_23
C1 0.024(3) 0.029(3) 0.016(2) 0.004(2) -0.0004(19) -0.002(2)
O2 0.0264(18) 0.019(2) 0.0266(18) 0.0065(16) 0.0026(14) 0.0004(15)
N3 0.020(2) 0.021(2) 0.039(2) 0.0047(19) 0.0074(18) 0.002(2)
C4 0.026(3) 0.040(4) 0.054(3) 0.010(3) 0.013(3) 0.004(3)
C5 0.023(3) 0.032(3) 0.063(4) -0.003(3) 0.006(3) 0.000(3)
C6 0.026(2) 0.021(3) 0.022(2) 0.002(2) 0.0007(19) -0.003(2)
C7 0.020(2) 0.019(3) 0.022(2) 0.003(2) 0.0036(19) -0.002(2)
C8 0.016(2) 0.017(3) 0.026(2) 0.002(2) -0.0001(19) -0.004(2)
C9 0.020(2) 0.016(3) 0.023(2) 0.001(2) 0.0035(19) -0.004(2)
C10 0.025(3) 0.022(3) 0.021(2) 0.001(2) 0.0038(19) 0.003(2)
O11 0.0209(17) 0.033(2) 0.0267(18) -0.0023(16) 0.0037(13) -0.0100(16)
C12 0.029(3) 0.034(3) 0.025(3) 0.000(3) 0.002(2) -0.009(2)
O13 0.0283(18) 0.035(2) 0.0285(18) -0.0009(17) -0.0008(14) -0.0128(17)
C14 0.025(3) 0.023(3) 0.020(2) 0.000(2) 0.0027(19) -0.004(2)
C15 0.034(3) 0.024(3) 0.028(3) 0.005(2) -0.002(2) -0.006(2)
O16 0.034(2) 0.052(3) 0.037(2) 0.014(2) -0.0049(15) -0.015(2)
C17 0.035(3) 0.050(4) 0.034(3) 0.007(3) -0.008(2) -0.009(3)
C18 0.038(3) 0.041(4) 0.044(3) -0.007(3) -0.001(3) -0.001(3)
C19 0.025(2) 0.028(3) 0.021(2) -0.001(2) 0.0068(19) 0.001(2)
C20 0.018(2) 0.025(3) 0.015(2) 0.000(2) 0.0010(18) -0.004(2)
C21 0.019(2) 0.021(3) 0.025(2) -0.001(2) -0.0010(19) -0.002(2)
C22 0.026(3) 0.033(3) 0.020(2) -0.002(2) 0.006(2) -0.003(2)
C23 0.016(2) 0.031(3) 0.021(2) -0.007(2) 0.0101(19) -0.012(2)
C24 0.020(2) 0.025(3) 0.029(3) 0.001(2) 0.001(2) -0.002(2)
O25 0.0294(19) 0.026(2) 0.043(2) 0.0087(17) 0.0114(15) 0.0002(17)
C26 0.027(3) 0.031(3) 0.040(3) 0.000(2) 0.010(2) -0.014(3)
O27 0.0312(19) 0.038(2) 0.033(2) 0.0068(18) 0.0115(15) -0.0093(18)

loop_
_atom_type_symbol
_atom_type_description
_atom_type_scat_dispersion_real
_atom_type_scat_dispersion_imag
_atom_type_scat_source
C C 0.0033 0.0016 'International Tables Vol C Tables 4.2.6.8 and 6.1.1.4'
H H 0.0000 0.0000 'International Tables Vol C Tables 4.2.6.8 and 6.1.1.4'
N N 0.0061 0.0033 'International Tables Vol C Tables 4.2.6.8 and 6.1.1.4'
O O 0.0106 0.0060 'International Tables Vol C Tables 4.2.6.8 and 6.1.1.4'

loop_
_geom_angle_atom_site_label_1
_geom_angle_atom_site_label_2
_geom_angle_atom_site_label_3
_geom_angle
O2 C1 N3 121.7(4)
O2 C1 C6 120.6(4)
N3 C1 C6 117.7(4)
C1 N3 C5 124.4(4)
C1 N3 C4 119.6(4)
C5 N3 C4 116.0(4)
N3 C4 H4A 109.5
N3 C4 H4B 109.5
H4A C4 H4B 109.5
N3 C4 H4C 109.5
H4A C4 H4C 109.5
H4B C4 H4C 109.5
N3 C4 H4D 109.5
N3 C4 H4E 109.5
H4D C4 H4E 109.5
N3 C4 H4F 109.5
H4D C4 H4F 109.5
H4E C4 H4F 109.5
N3 C5 H5A 109.5
N3 C5 H5B 109.5
H5A C5 H5B 109.5
N3 C5 H5C 109.5
H5A C5 H5C 109.5
H5B C5 H5C 109.5
C1 C6 C7 112.6(4)
C1 C6 H6A 109.1
C7 C6 H6A 109.1
C1 C6 H6B 109.1
C7 C6 H6B 109.1
H6A C6 H6B 107.8
C8 C7 C20 110.0(3)
C8 C7 C6 114.0(4)
C20 C7 C6 109.4(4)
C8 C7 H7 107.7
C20 C7 H7 107.7
C6 C7 H7 107.7
C9 C8 C7 127.7(4)
C9 C8 H8 116.1
C7 C8 H8 116.1
C8 C9 C10 125.1(4)
C8 C9 H9 117.4
C10 C9 H9 117.4
O11 C10 C9 110.1(4)
O11 C10 C14 101.4(4)
C9 C10 C14 116.1(4)
O11 C10 H10 109.6
C9 C10 H10 109.6
C14 C10 H10 109.6
C12 O11 C10 107.2(3)
O11 C12 O13 105.9(3)
O11 C12 C17 111.5(4)
O13 C12 C17 108.3(4)
O11 C12 C18 108.7(4)
O13 C12 C18 109.9(4)
C17 C12 C18 112.3(4)
C14 O13 C12 109.1(3)
O13 C14 C15 109.8(4)
O13 C14 C10 101.7(3)
C15 C14 C10 115.9(4)
O13 C14 H14 109.7
C15 C14 H14 109.7
C10 C14 H14 109.7
O16 C15 C14 111.2(4)
O16 C15 H15A 109.4
C14 C15 H15A 109.4
O16 C15 H15B 109.4
C14 C15 H15B 109.4
H15A C15 H15B 108.0
C15 O16 H16 109.5
C12 C17 H17A 109.5
C12 C17 H17B 109.5
H17A C17 H17B 109.5
C12 C17 H17C 109.5
H17A C17 H17C 109.5
H17B C17 H17C 109.5
C12 C18 H18A 109.5
C12 C18 H18B 109.5
H18A C18 H18B 109.5
C12 C18 H18C 109.5
H18A C18 H18C 109.5
H18B C18 H18C 109.5
C24 C19 C20 117.7(4)
C24 C19 H19 121.1
C20 C19 H19 121.1
C21 C20 C19 120.1(4)
C21 C20 C7 120.0(4)
C19 C20 C7 120.0(4)
C20 C21 C22 121.2(4)
C20 C21 H21 119.4
C22 C21 H21 119.4
C23 C22 C21 117.4(4)
C23 C22 H22 121.3
C21 C22 H22 121.3
C22 C23 C24 121.5(4)
C22 C23 O27 129.1(4)
C24 C23 O27 109.4(4)
C19 C24 C23 122.1(5)
C19 C24 O25 127.6(4)
C23 C24 O25 110.3(4)
C24 O25 C26 105.3(4)
O25 C26 O27 107.3(4)
O25 C26 H26A 110.3
O27 C26 H26A 110.3
O25 C26 H26B 110.3
O27 C26 H26B 110.3
H26A C26 H26B 108.5
C23 O27 C26 105.6(3)

loop_
_geom_bond_atom_site_label_1
_geom_bond_atom_site_label_2
_geom_bond_distance
C1 O2 1.239(6)
C1 N3 1.339(6)
C1 C6 1.521(6)
N3 C5 1.452(7)
N3 C4 1.462(6)
C4 H4A 0.98
C4 H4B 0.98
C4 H4C 0.98
C4 H4D 0.98
C4 H4E 0.98
C4 H4F 0.98
C5 H5A 0.98
C5 H5B 0.98
C5 H5C 0.98
C6 C7 1.533(6)
C6 H6A 0.99
C6 H6B 0.99
C7 C8 1.508(6)
C7 C20 1.530(6)
C7 H7 1.0
C8 C9 1.317(6)
C8 H8 0.95
C9 C10 1.496(6)
C9 H9 0.95
C10 O11 1.435(5)
C10 C14 1.535(6)
C10 H10 1.0
O11 C12 1.422(5)
C12 O13 1.440(5)
C12 C17 1.509(7)
C12 C18 1.518(7)
O13 C14 1.429(5)
C14 C15 1.512(6)
C14 H14 1.0
C15 O16 1.425(6)
C15 H15A 0.99
C15 H15B 0.99
O16 H16 0.84
C17 H17A 0.98
C17 H17B 0.98
C17 H17C 0.98
C18 H18A 0.98
C18 H18B 0.98
C18 H18C 0.98
C19 C24 1.373(6)
C19 C20 1.398(7)
C19 H19 0.95
C20 C21 1.394(6)
C21 C22 1.403(6)
C21 H21 0.95
C22 C23 1.366(7)
C22 H22 0.95
C23 C24 1.379(6)
C23 O27 1.387(6)
C24 O25 1.381(6)
O25 C26 1.439(5)
C26 O27 1.440(6)
C26 H26A 0.99
C26 H26B 0.99

loop_
_geom_hbond_atom_site_label_D
_geom_hbond_atom_site_label_H
_geom_hbond_atom_site_label_A
_geom_hbond_site_symmetry_A
_geom_hbond_distance_DH
_geom_hbond_distance_HA
_geom_hbond_distance_DA
_geom_hbond_angle_DHA
_geom_hbond_publ_flag
O16 H16 O2 . 0.84 1.99 2.810(5) 166 y
C14 H14 O13 2_655 1.00 2.43 3.253(6) 139 y
C5 H5A O16 1_565 0.98 2.55 3.417(7) 147 y
C22 H22 O2 2_656 0.95 2.55 3.417(5) 152 y
C21 H21 Cg 2_646 0.95 2.98 3.794(4) 145 y

loop_
_geom_torsion_atom_site_label_1
_geom_torsion_atom_site_label_2
_geom_torsion_atom_site_label_3
_geom_torsion_atom_site_label_4
_geom_torsion
O2 C1 N3 C5 -176.1(5)
C6 C1 N3 C5 3.8(7)
O2 C1 N3 C4 7.7(7)
C6 C1 N3 C4 -172.4(4)
O2 C1 C6 C7 -15.6(6)
N3 C1 C6 C7 164.4(4)
C1 C6 C7 C8 -66.5(5)
C1 C6 C7 C20 169.8(4)
C20 C7 C8 C9 121.4(5)
C6 C7 C8 C9 -1.9(7)
C7 C8 C9 C10 178.2(4)
C8 C9 C10 O11 6.0(7)
C8 C9 C10 C14 -108.5(5)
C9 C10 O11 C12 -159.5(4)
C14 C10 O11 C12 -36.0(4)
C10 O11 C12 O13 21.5(5)
C10 O11 C12 C17 -96.1(5)
C10 O11 C12 C18 139.5(4)
O11 C12 O13 C14 3.5(5)
C17 C12 O13 C14 123.2(4)
C18 C12 O13 C14 -113.8(4)
C12 O13 C14 C15 98.5(4)
C12 O13 C14 C10 -24.8(5)
O11 C10 C14 O13 36.5(4)
C9 C10 C14 O13 155.8(4)
O11 C10 C14 C15 -82.5(4)
C9 C10 C14 C15 36.9(6)
O13 C14 C15 O16 159.9(3)
C10 C14 C15 O16 -85.6(5)
C24 C19 C20 C21 -0.8(6)
C24 C19 C20 C7 178.7(4)
C8 C7 C20 C21 124.5(4)
C6 C7 C20 C21 -109.5(5)
C8 C7 C20 C19 -55.0(6)
C6 C7 C20 C19 71.0(5)
C19 C20 C21 C22 0.6(6)
C7 C20 C21 C22 -179.0(4)
C20 C21 C22 C23 -0.3(7)
C21 C22 C23 C24 0.4(7)
C21 C22 C23 O27 -179.2(4)
C20 C19 C24 C23 0.9(7)
C20 C19 C24 O25 178.9(4)
C22 C23 C24 C19 -0.7(7)
O27 C23 C24 C19 178.9(4)
C22 C23 C24 O25 -179.0(4)
O27 C23 C24 O25 0.6(5)
C19 C24 O25 C26 172.4(5)
C23 C24 O25 C26 -9.4(5)
C24 O25 C26 O27 14.4(5)
C22 C23 O27 C26 -172.0(5)
C24 C23 O27 C26 8.4(5)
O25 C26 O27 C23 -14.1(5)

_cod_database_fobs_code 2242501
